data_7033601
loop_
_publ_author_name
'Naziruddin, Abbas Raja'
'Galstyan, Anzhela'
'Iordache, Adriana'
'Daniliuc, Constantin G.'
'Strassert, Cristian A.'
'De Cola, Luisa'

_publ_section_title
;
 Bidentate NHC^pyrozolate ligands in luminescent platinum(ii) complexes.
;
_journal_issue 18
_journal_name_full 'Dalton transactions (Cambridge, England : 2003)'
_journal_page_first 8467
_journal_page_last 8477
_journal_paper_doi 10.1039/c4dt03651d
_journal_volume 44
_journal_year 2015
_chemical_formula_sum 'C24 H18 F3 N5 Pt'
_chemical_formula_weight 628.52
_chemical_name_systematic
; 
 ? 
;
_space_group_IT_number 14
_symmetry_cell_setting monoclinic
_symmetry_space_group_name_Hall '-P 2ybc'
_symmetry_space_group_name_H-M 'P 1 21/c 1'
_atom_sites_solution_hydrogens geom
_atom_sites_solution_primary direct
_atom_sites_solution_secondary difmap
_audit_creation_method SHELXL-97
_cell_angle_alpha 90.00
_cell_angle_beta 102.239(1)
_cell_angle_gamma 90.00
_cell_formula_units_Z 4
_cell_length_a 11.2802(2)
_cell_length_b 17.2895(4)
_cell_length_c 11.0838(2)
_cell_measurement_reflns_used 3389
_cell_measurement_temperature 223(2)
_cell_measurement_theta_max 28.28
_cell_measurement_theta_min 4.08
_cell_volume 2112.53(7)
_computing_cell_refinement 'Collect (Nonius B.V., 1998)'
_computing_data_collection 'Collect (Nonius B.V., 1998)'
_computing_data_reduction 'Denzo-SMN (Otwinowski & Minor, 1997)'
_computing_molecular_graphics 'XP (BrukerAXS, 2000)'
_computing_publication_material 'SHELXL-97 (Sheldrick, 1997)'
_computing_structure_refinement 'SHELXL-97 (Sheldrick, 1997)'
_computing_structure_solution 'SHELXS-97 (Sheldrick, 1990)'
_diffrn_ambient_temperature 223(2)
_diffrn_measured_fraction_theta_full 0.942
_diffrn_measured_fraction_theta_max 0.942
_diffrn_measurement_device_type 'Nonius KappaCCD APEXII'
_diffrn_measurement_method '\w and \f scans'
_diffrn_radiation_monochromator 'Montel mirror'
_diffrn_radiation_source 'rotating anode Nonius FR591'
_diffrn_radiation_type MoK\a
_diffrn_radiation_wavelength 0.71073
_diffrn_reflns_av_R_equivalents 0.051
_diffrn_reflns_av_sigmaI/netI 0.0294
_diffrn_reflns_limit_h_max 13
_diffrn_reflns_limit_h_min -13
_diffrn_reflns_limit_k_max 0
_diffrn_reflns_limit_k_min -20
_diffrn_reflns_limit_l_max 13
_diffrn_reflns_limit_l_min 0
_diffrn_reflns_number 10117
_diffrn_reflns_theta_full 25.00
_diffrn_reflns_theta_max 25.00
_diffrn_reflns_theta_min 4.24
_exptl_absorpt_coefficient_mu 6.691
_exptl_absorpt_correction_T_max 0.5541
_exptl_absorpt_correction_T_min 0.4334
_exptl_absorpt_correction_type multi-scan
_exptl_absorpt_process_details 'Denzo (Otwinowski, Borek, Majewski & Minor, 2003)'
_exptl_crystal_colour yellow
_exptl_crystal_density_diffrn 1.976
_exptl_crystal_density_method 'not measured'
_exptl_crystal_description block
_exptl_crystal_F_000 1208
_exptl_crystal_size_max 0.15
_exptl_crystal_size_mid 0.15
_exptl_crystal_size_min 0.10
_refine_diff_density_max 5.769
_refine_diff_density_min -3.081
_refine_diff_density_rms 0.313
_refine_ls_extinction_method none
_refine_ls_goodness_of_fit_ref 1.110
_refine_ls_hydrogen_treatment constr
_refine_ls_matrix_type full
_refine_ls_number_parameters 299
_refine_ls_number_reflns 3512
_refine_ls_number_restraints 6
_refine_ls_restrained_S_all 1.118
_refine_ls_R_factor_all 0.0637
_refine_ls_R_factor_gt 0.0601
_refine_ls_shift/su_max 0.001
_refine_ls_shift/su_mean 0.000
_refine_ls_structure_factor_coef Fsqd
_refine_ls_weighting_details 'calc w=1/[\s^2^(Fo^2^)+(0.1173P)^2^+8.8024P] where P=(Fo^2^+2Fc^2^)/3'
_refine_ls_weighting_scheme calc
_refine_ls_wR_factor_gt 0.1530
_refine_ls_wR_factor_ref 0.1610
_reflns_number_gt 3251
_reflns_number_total 3512
_reflns_threshold_expression >2sigma(I)
_cod_data_source_file c4dt03651d2.cif
_cod_data_source_block fro6223
_cod_depositor_comments 'Adding full bibliography for 7033601--7033603.cif.'
_cod_original_sg_symbol_H-M P21/c
_cod_database_code 7033601

loop_
_symmetry_equiv_pos_as_xyz
'x, y, z'
'-x, y+1/2, -z+1/2'
'-x, -y, -z'
'x, -y-1/2, z-1/2'

loop_
_atom_site_label
_atom_site_type_symbol
_atom_site_fract_x
_atom_site_fract_y
_atom_site_fract_z
_atom_site_U_iso_or_equiv
_atom_site_adp_type
_atom_site_occupancy
_atom_site_symmetry_multiplicity
_atom_site_calc_flag
_atom_site_refinement_flags
Pt1 Pt 0.42422(3) 0.354704(15) 1.06929(3) 0.0241(2) Uani 1 1 d .
N1 N 0.5687(7) 0.2830(4) 1.1021(6) 0.0315(15) Uani 1 1 d .
N2 N 0.6664(6) 0.2863(4) 1.1967(6) 0.0301(15) Uani 1 1 d .
C3 C 0.7439(8) 0.2328(5) 1.1728(8) 0.0346(18) Uani 1 1 d .
C4 C 0.6967(8) 0.1940(5) 1.0604(8) 0.0337(18) Uani 1 1 d .
H4 H 0.7338 0.1553 1.0216 0.040 Uiso 1 1 calc R
C5 C 0.5849(8) 0.2262(5) 1.0217(8) 0.0329(18) Uani 1 1 d .
C6 C 0.4900(8) 0.2089(5) 0.9083(8) 0.0321(18) Uani 1 1 d .
H6A H 0.4894 0.2501 0.8474 0.039 Uiso 1 1 calc R
H6B H 0.5098 0.1602 0.8718 0.039 Uiso 1 1 calc R
N7 N 0.3710(6) 0.2030(4) 0.9374(6) 0.0271(14) Uani 1 1 d .
C8 C 0.3286(8) 0.2579(5) 1.0010(8) 0.0297(18) Uani 1 1 d .
N9 N 0.2191(6) 0.2327(4) 1.0192(6) 0.0275(14) Uani 1 1 d .
C10 C 0.1945(8) 0.1600(5) 0.9657(8) 0.0304(18) Uani 1 1 d .
C11 C 0.0944(8) 0.1100(6) 0.9585(9) 0.037(2) Uani 1 1 d .
H11 H 0.0282 0.1231 0.9936 0.045 Uiso 1 1 calc R
C12 C 0.0984(10) 0.0419(6) 0.8980(9) 0.044(2) Uani 1 1 d .
H12 H 0.0325 0.0076 0.8899 0.053 Uiso 1 1 calc R
C13 C 0.1974(10) 0.0214(6) 0.8476(8) 0.045(2) Uani 1 1 d .
H13 H 0.1970 -0.0269 0.8085 0.054 Uiso 1 1 calc R
C14 C 0.2967(9) 0.0702(5) 0.8532(8) 0.037(2) Uani 1 1 d .
H14 H 0.3633 0.0566 0.8190 0.045 Uiso 1 1 calc R
C15 C 0.2904(9) 0.1410(4) 0.9136(8) 0.0284(19) Uani 1 1 d .
C16 C 0.1501(9) 0.2675(5) 1.1024(9) 0.040(2) Uani 1 1 d .
H16A H 0.1511 0.2332 1.1719 0.061 Uiso 1 1 calc R
H16B H 0.0670 0.2756 1.0586 0.061 Uiso 1 1 calc R
H16C H 0.1862 0.3167 1.1319 0.061 Uiso 1 1 calc R
C17 C 0.8631(8) 0.2254(5) 1.2557(9) 0.039(2) Uani 1 1 d .
F18 F 0.9252(7) 0.1647(5) 1.2254(9) 0.083(3) Uani 1 1 d .
F19 F 0.8628(7) 0.2199(6) 1.3722(7) 0.087(3) Uani 1 1 d U
F20 F 0.9374(6) 0.2847(4) 1.2465(7) 0.0603(17) Uani 1 1 d .
N21 N 0.2894(7) 0.4330(4) 1.0136(7) 0.0336(16) Uani 1 1 d .
C22 C 0.1855(8) 0.4179(5) 0.9326(8) 0.038(2) Uani 1 1 d .
H22 H 0.1694 0.3668 0.9050 0.046 Uiso 1 1 calc R
C23 C 0.1011(9) 0.4749(6) 0.8883(10) 0.045(2) Uani 1 1 d .
H23 H 0.0278 0.4623 0.8339 0.055 Uiso 1 1 calc R
C24 C 0.1263(9) 0.5505(6) 0.9253(10) 0.047(2) Uani 1 1 d .
H24 H 0.0707 0.5902 0.8961 0.056 Uiso 1 1 calc R
C25 C 0.2327(9) 0.5665(5) 1.0045(9) 0.039(2) Uani 1 1 d .
H25 H 0.2508 0.6179 1.0292 0.047 Uiso 1 1 calc R
C26 C 0.3168(8) 0.5076(5) 1.0507(8) 0.0321(18) Uani 1 1 d .
C27 C 0.4319(8) 0.5174(5) 1.1338(7) 0.0316(18) Uani 1 1 d .
C28 C 0.4679(10) 0.5878(5) 1.1951(8) 0.039(2) Uani 1 1 d .
H28 H 0.4160 0.6309 1.1821 0.046 Uiso 1 1 calc R
C29 C 0.5801(11) 0.5929(6) 1.2743(9) 0.050(3) Uani 1 1 d .
H29 H 0.6046 0.6398 1.3150 0.061 Uiso 1 1 calc R
C30 C 0.6558(10) 0.5301(6) 1.2942(8) 0.046(2) Uani 1 1 d .
H30 H 0.7323 0.5341 1.3476 0.055 Uiso 1 1 calc R
C31 C 0.6190(8) 0.4597(5) 1.2346(8) 0.0361(19) Uani 1 1 d .
H31 H 0.6711 0.4168 1.2506 0.043 Uiso 1 1 calc R
C32 C 0.5100(8) 0.4517(5) 1.1543(7) 0.0272(17) Uani 1 1 d .

loop_
_atom_site_aniso_label
_atom_site_aniso_U_11
_atom_site_aniso_U_22
_atom_site_aniso_U_33
_atom_site_aniso_U_23
_atom_site_aniso_U_13
_atom_site_aniso_U_12
Pt1 0.0293(3) 0.0172(3) 0.0235(3) -0.00111(9) 0.00087(17) -0.00025(9)
N1 0.040(4) 0.026(3) 0.028(3) -0.003(3) 0.008(3) 0.000(3)
N2 0.034(4) 0.025(3) 0.027(3) 0.003(3) -0.004(3) 0.000(3)
C3 0.030(4) 0.031(4) 0.042(5) 0.006(4) 0.006(4) 0.001(4)
C4 0.035(4) 0.023(4) 0.042(5) -0.003(4) 0.005(4) 0.000(3)
C5 0.035(5) 0.026(4) 0.039(5) -0.007(4) 0.011(4) -0.009(3)
C6 0.038(5) 0.025(4) 0.033(4) -0.001(3) 0.007(4) 0.001(3)
N7 0.035(4) 0.021(3) 0.024(3) -0.002(3) 0.003(3) 0.000(3)
C8 0.030(4) 0.030(4) 0.027(4) 0.006(3) -0.001(3) 0.002(3)
N9 0.033(4) 0.023(3) 0.025(3) -0.003(3) 0.002(3) -0.001(3)
C10 0.035(5) 0.023(4) 0.029(4) 0.004(3) -0.001(4) -0.004(3)
C11 0.036(5) 0.032(5) 0.040(4) 0.004(4) 0.001(4) -0.012(4)
C12 0.053(6) 0.038(5) 0.037(5) 0.000(4) -0.003(4) -0.019(4)
C13 0.066(7) 0.035(5) 0.032(4) -0.013(4) 0.002(4) -0.017(5)
C14 0.049(5) 0.027(4) 0.035(5) -0.007(4) 0.008(4) -0.007(4)
C15 0.040(5) 0.015(4) 0.026(4) 0.004(3) -0.001(4) -0.006(3)
C16 0.051(5) 0.027(4) 0.044(5) -0.003(4) 0.011(4) 0.006(4)
C17 0.042(5) 0.019(4) 0.053(6) 0.007(4) 0.005(4) -0.001(4)
F18 0.051(4) 0.050(4) 0.129(7) -0.021(5) -0.020(4) 0.022(3)
F19 0.057(4) 0.138(7) 0.059(4) 0.038(4) -0.002(3) -0.006(4)
F20 0.049(4) 0.047(3) 0.076(4) 0.006(3) -0.006(3) -0.010(3)
N21 0.036(4) 0.026(4) 0.036(4) 0.000(3) 0.000(3) -0.002(3)
C22 0.042(5) 0.026(4) 0.041(5) 0.004(4) -0.003(4) -0.001(4)
C23 0.035(5) 0.046(6) 0.051(6) 0.015(5) -0.002(4) 0.014(4)
C24 0.041(5) 0.035(5) 0.062(6) 0.013(5) 0.006(5) 0.011(4)
C25 0.046(5) 0.026(4) 0.044(5) 0.008(4) 0.004(4) 0.006(4)
C26 0.037(4) 0.028(4) 0.032(4) 0.005(3) 0.008(4) -0.005(3)
C27 0.039(5) 0.026(4) 0.029(4) 0.001(3) 0.007(3) -0.005(3)
C28 0.068(6) 0.012(4) 0.038(5) -0.007(3) 0.015(4) -0.001(4)
C29 0.074(7) 0.029(5) 0.043(5) -0.016(4) 0.000(5) -0.006(5)
C30 0.059(6) 0.036(5) 0.034(5) -0.001(4) -0.011(4) -0.013(4)
C31 0.043(5) 0.030(4) 0.030(4) 0.005(4) -0.003(4) -0.003(4)
C32 0.043(5) 0.021(4) 0.019(4) 0.002(3) 0.010(3) 0.001(3)

loop_
_atom_type_symbol
_atom_type_description
_atom_type_scat_dispersion_real
_atom_type_scat_dispersion_imag
_atom_type_scat_source
C C 0.0033 0.0016 'International Tables Vol C Tables 4.2.6.8 and 6.1.1.4'
H H 0.0000 0.0000 'International Tables Vol C Tables 4.2.6.8 and 6.1.1.4'
N N 0.0061 0.0033 'International Tables Vol C Tables 4.2.6.8 and 6.1.1.4'
F F 0.0171 0.0103 'International Tables Vol C Tables 4.2.6.8 and 6.1.1.4'
Pt Pt -1.7033 8.3905 'International Tables Vol C Tables 4.2.6.8 and 6.1.1.4'

loop_
_geom_angle_atom_site_label_1
_geom_angle_atom_site_label_2
_geom_angle_atom_site_label_3
_geom_angle
N1 Pt1 N21 171.0(3)
N1 Pt1 C8 84.6(3)
N21 Pt1 C8 97.5(3)
N1 Pt1 C32 97.8(3)
N21 Pt1 C32 81.1(3)
C8 Pt1 C32 173.5(3)
N2 N1 C5 109.7(7)
N2 N1 Pt1 127.4(5)
C5 N1 Pt1 122.7(6)
C3 N2 N1 106.1(7)
N2 C3 C4 111.2(8)
N2 C3 C17 119.2(8)
C4 C3 C17 129.5(8)
C5 C4 C3 103.6(8)
C5 C4 H4 128.2
C3 C4 H4 128.2
C4 C5 N1 109.4(8)
C4 C5 C6 129.2(8)
N1 C5 C6 121.4(8)
N7 C6 C5 110.9(7)
N7 C6 H6A 109.5
C5 C6 H6A 109.5
N7 C6 H6B 109.5
C5 C6 H6B 109.5
H6A C6 H6B 108.0
C8 N7 C15 110.9(7)
C8 N7 C6 121.4(7)
C15 N7 C6 127.6(7)
N7 C8 N9 106.7(7)
N7 C8 Pt1 124.0(6)
N9 C8 Pt1 129.0(6)
C8 N9 C10 109.3(7)
C8 N9 C16 125.7(7)
C10 N9 C16 123.8(7)
C15 C10 N9 106.9(7)
C15 C10 C11 121.6(8)
N9 C10 C11 131.5(9)
C12 C11 C10 116.7(9)
C12 C11 H11 121.7
C10 C11 H11 121.7
C11 C12 C13 122.0(9)
C11 C12 H12 119.0
C13 C12 H12 119.0
C14 C13 C12 122.2(9)
C14 C13 H13 118.9
C12 C13 H13 118.9
C13 C14 C15 115.3(9)
C13 C14 H14 122.3
C15 C14 H14 122.3
C10 C15 N7 106.2(7)
C10 C15 C14 122.2(8)
N7 C15 C14 131.6(9)
N9 C16 H16A 109.5
N9 C16 H16B 109.5
H16A C16 H16B 109.5
N9 C16 H16C 109.5
H16A C16 H16C 109.5
H16B C16 H16C 109.5
F19 C17 F20 105.5(9)
F19 C17 F18 107.6(9)
F20 C17 F18 102.2(8)
F19 C17 C3 115.8(8)
F20 C17 C3 113.0(7)
F18 C17 C3 111.6(8)
C22 N21 C26 119.6(8)
C22 N21 Pt1 124.4(6)
C26 N21 Pt1 115.4(6)
N21 C22 C23 122.3(9)
N21 C22 H22 118.8
C23 C22 H22 118.8
C24 C23 C22 119.0(9)
C24 C23 H23 120.5
C22 C23 H23 120.5
C25 C24 C23 118.9(9)
C25 C24 H24 120.5
C23 C24 H24 120.5
C24 C25 C26 121.5(9)
C24 C25 H25 119.3
C26 C25 H25 119.3
N21 C26 C25 118.6(8)
N21 C26 C27 114.8(8)
C25 C26 C27 126.6(8)
C28 C27 C32 120.4(8)
C28 C27 C26 122.7(8)
C32 C27 C26 117.0(7)
C29 C28 C27 119.5(8)
C29 C28 H28 120.3
C27 C28 H28 120.3
C30 C29 C28 120.5(8)
C30 C29 H29 119.8
C28 C29 H29 119.8
C29 C30 C31 119.9(9)
C29 C30 H30 120.0
C31 C30 H30 120.0
C32 C31 C30 122.0(9)
C32 C31 H31 119.0
C30 C31 H31 119.0
C31 C32 C27 117.7(8)
C31 C32 Pt1 130.6(6)
C27 C32 Pt1 111.2(6)

loop_
_geom_bond_atom_site_label_1
_geom_bond_atom_site_label_2
_geom_bond_distance
Pt1 N1 2.019(7)
Pt1 N21 2.032(7)
Pt1 C8 2.047(9)
Pt1 C32 2.062(8)
N1 N2 1.352(10)
N1 C5 1.363(11)
N2 C3 1.338(11)
C3 C4 1.415(13)
C3 C17 1.464(13)
C4 C5 1.362(13)
C4 H4 0.9400
C5 C6 1.499(12)
C6 N7 1.450(11)
C6 H6A 0.9800
C6 H6B 0.9800
N7 C8 1.331(11)
N7 C15 1.392(10)
C8 N9 1.365(11)
N9 C10 1.392(11)
N9 C16 1.457(11)
C10 C15 1.370(14)
C10 C11 1.411(13)
C11 C12 1.361(15)
C11 H11 0.9400
C12 C13 1.396(16)
C12 H12 0.9400
C13 C14 1.393(13)
C13 H13 0.9400
C14 C15 1.405(12)
C14 H14 0.9400
C16 H16A 0.9700
C16 H16B 0.9700
C16 H16C 0.9700
C17 F19 1.295(12)
C17 F20 1.341(11)
C17 F18 1.344(11)
N21 C22 1.342(12)
N21 C26 1.370(11)
C22 C23 1.387(13)
C22 H22 0.9400
C23 C24 1.381(15)
C23 H23 0.9400
C24 C25 1.356(14)
C24 H24 0.9400
C25 C26 1.411(12)
C25 H25 0.9400
C26 C27 1.434(12)
C27 C28 1.411(12)
C27 C32 1.425(12)
C28 C29 1.382(15)
C28 H28 0.9400
C29 C30 1.370(15)
C29 H29 0.9400
C30 C31 1.405(13)
C30 H30 0.9400
C31 C32 1.364(12)
C31 H31 0.9400

loop_
_geom_torsion_atom_site_label_1
_geom_torsion_atom_site_label_2
_geom_torsion_atom_site_label_3
_geom_torsion_atom_site_label_4
_geom_torsion
N21 Pt1 N1 N2 109.7(18)
C8 Pt1 N1 N2 -146.3(7)
C32 Pt1 N1 N2 27.6(7)
N21 Pt1 N1 C5 -65(2)
C8 Pt1 N1 C5 39.5(7)
C32 Pt1 N1 C5 -146.6(7)
C5 N1 N2 C3 1.5(9)
Pt1 N1 N2 C3 -173.3(6)
N1 N2 C3 C4 0.3(9)
N1 N2 C3 C17 176.3(7)
N2 C3 C4 C5 -2.0(10)
C17 C3 C4 C5 -177.4(9)
C3 C4 C5 N1 2.9(9)
C3 C4 C5 C6 -179.7(8)
N2 N1 C5 C4 -2.9(10)
Pt1 N1 C5 C4 172.2(6)
N2 N1 C5 C6 179.4(7)
Pt1 N1 C5 C6 -5.5(11)
C4 C5 C6 N7 135.4(9)
N1 C5 C6 N7 -47.4(10)
C5 C6 N7 C8 51.1(10)
C5 C6 N7 C15 -124.1(8)
C15 N7 C8 N9 -0.2(9)
C6 N7 C8 N9 -176.2(7)
C15 N7 C8 Pt1 174.2(6)
C6 N7 C8 Pt1 -1.8(10)
N1 Pt1 C8 N7 -37.1(7)
N21 Pt1 C8 N7 134.1(7)
C32 Pt1 C8 N7 -149(2)
N1 Pt1 C8 N9 136.0(7)
N21 Pt1 C8 N9 -52.8(8)
C32 Pt1 C8 N9 24(3)
N7 C8 N9 C10 0.3(9)
Pt1 C8 N9 C10 -173.8(6)
N7 C8 N9 C16 168.5(7)
Pt1 C8 N9 C16 -5.5(12)
C8 N9 C10 C15 -0.3(9)
C16 N9 C10 C15 -168.8(8)
C8 N9 C10 C11 -179.6(9)
C16 N9 C10 C11 11.9(14)
C15 C10 C11 C12 0.5(14)
N9 C10 C11 C12 179.7(9)
C10 C11 C12 C13 1.2(15)
C11 C12 C13 C14 -1.7(15)
C12 C13 C14 C15 0.3(14)
N9 C10 C15 N7 0.2(9)
C11 C10 C15 N7 179.6(8)
N9 C10 C15 C14 178.7(8)
C11 C10 C15 C14 -1.9(14)
C8 N7 C15 C10 0.0(9)
C6 N7 C15 C10 175.7(8)
C8 N7 C15 C14 -178.3(9)
C6 N7 C15 C14 -2.6(14)
C13 C14 C15 C10 1.4(13)
C13 C14 C15 N7 179.6(9)
N2 C3 C17 F19 50.6(12)
C4 C3 C17 F19 -134.3(11)
N2 C3 C17 F20 -71.3(11)
C4 C3 C17 F20 103.9(11)
N2 C3 C17 F18 174.2(8)
C4 C3 C17 F18 -10.6(14)
N1 Pt1 N21 C22 90.1(19)
C8 Pt1 N21 C22 -13.0(8)
C32 Pt1 N21 C22 173.5(8)
N1 Pt1 N21 C26 -81.2(19)
C8 Pt1 N21 C26 175.8(6)
C32 Pt1 N21 C26 2.2(6)
C26 N21 C22 C23 -2.8(14)
Pt1 N21 C22 C23 -173.7(8)
N21 C22 C23 C24 2.2(16)
C22 C23 C24 C25 -0.4(16)
C23 C24 C25 C26 -0.8(15)
C22 N21 C26 C25 1.6(13)
Pt1 N21 C26 C25 173.2(6)
C22 N21 C26 C27 -177.9(8)
Pt1 N21 C26 C27 -6.2(10)
C24 C25 C26 N21 0.2(14)
C24 C25 C26 C27 179.6(9)
N21 C26 C27 C28 -170.9(8)
C25 C26 C27 C28 9.8(14)
N21 C26 C27 C32 8.3(11)
C25 C26 C27 C32 -171.1(8)
C32 C27 C28 C29 0.6(13)
C26 C27 C28 C29 179.7(9)
C27 C28 C29 C30 -0.4(15)
C28 C29 C30 C31 -0.6(16)
C29 C30 C31 C32 1.5(15)
C30 C31 C32 C27 -1.2(13)
C30 C31 C32 Pt1 -172.4(7)
C28 C27 C32 C31 0.2(12)
C26 C27 C32 C31 -179.0(8)
C28 C27 C32 Pt1 173.0(7)
C26 C27 C32 Pt1 -6.2(9)
N1 Pt1 C32 C31 -15.3(8)
N21 Pt1 C32 C31 173.8(8)
C8 Pt1 C32 C31 96(3)
N1 Pt1 C32 C27 173.1(5)
N21 Pt1 C32 C27 2.1(6)
C8 Pt1 C32 C27 -76(3)
